data_7129946
loop_
_publ_author_name
'Li, Xia'
'Xie, Jialin'
'Du, Zhenglin'
'Yu, Ruiyang'
'Jia, Jianhua'
'Chen, Zhong'
'Zhu, Kelong'

_publ_section_title
;
 2D and 3D metal-organic frameworks constructed with a mechanically
 rigidified [3]rotaxane ligand.
;
_journal_name_full 'Chemical communications (Cambridge, England)'
_journal_paper_doi 10.1039/d2cc01198k
_journal_year 2022
_chemical_formula_moiety '0.5(C88 H72 N12 O16 Zn4), 2(C18 H36 O6)'
_chemical_formula_sum 'C80 H108 N6 O20 Zn2'
_chemical_formula_weight 1604.46
_space_group_crystal_system monoclinic
_space_group_IT_number 14
_space_group_name_Hall '-P 2ybc'
_space_group_name_H-M_alt 'P 1 21/c 1'
_atom_sites_solution_hydrogens geom
_audit_creation_date 2021-11-23
_audit_creation_method
;
Olex2 1.2
(compiled 2018.05.29 svn.r3508 for OlexSys, GUI svn.r5506)
;
_audit_update_record
;
2022-02-26 deposited with the CCDC.	2022-03-25 downloaded from the CCDC.
;
_cell_angle_alpha 90
_cell_angle_beta 93.536(2)
_cell_angle_gamma 90
_cell_formula_units_Z 2
_cell_length_a 14.5555(8)
_cell_length_b 14.5616(8)
_cell_length_c 19.0686(10)
_cell_measurement_reflns_used 9890
_cell_measurement_temperature 100(2)
_cell_measurement_theta_max 52.648
_cell_measurement_theta_min 3.325
_cell_volume 4033.9(4)
_computing_cell_refinement 'SAINT V8.40A (?, 2016)'
_computing_data_reduction 'SAINT V8.40A (?, 2016)'
_computing_molecular_graphics 'Olex2 (Dolomanov et al., 2009)'
_computing_publication_material 'Olex2 (Dolomanov et al., 2009)'
_computing_structure_refinement 'ShelXL (Sheldrick, 2015)'
_computing_structure_solution 'SHELXT 2014/5 (Sheldrick, 2014)'
_diffrn_ambient_temperature 100.0
_diffrn_measured_fraction_theta_full 0.960
_diffrn_measured_fraction_theta_max 0.960
_diffrn_measurement_device_type 'Bruker D8 VENTURE Metaljet PHOTON II'
_diffrn_radiation_type GaK\a
_diffrn_radiation_wavelength 1.34138
_diffrn_reflns_av_R_equivalents 0.0394
_diffrn_reflns_av_unetI/netI 0.0415
_diffrn_reflns_Laue_measured_fraction_full 0.960
_diffrn_reflns_Laue_measured_fraction_max 0.960
_diffrn_reflns_limit_h_max 14
_diffrn_reflns_limit_h_min -17
_diffrn_reflns_limit_k_max 17
_diffrn_reflns_limit_k_min -17
_diffrn_reflns_limit_l_max 22
_diffrn_reflns_limit_l_min -22
_diffrn_reflns_number 26671
_diffrn_reflns_point_group_measured_fraction_full 0.960
_diffrn_reflns_point_group_measured_fraction_max 0.960
_diffrn_reflns_theta_full 53.064
_diffrn_reflns_theta_max 53.064
_diffrn_reflns_theta_min 4.172
_exptl_absorpt_coefficient_mu 0.834
_exptl_absorpt_correction_T_max 0.7505
_exptl_absorpt_correction_T_min 0.6435
_exptl_absorpt_correction_type multi-scan
_exptl_absorpt_process_details
;
SADABS-2016/2 (Bruker,2016/2) was used for absorption correction.
wR2(int) was 0.0674 before and 0.0508 after correction.
The Ratio of minimum to maximum transmission is 0.8574.
The \l/2 correction factor is Not present.
;
_exptl_crystal_density_diffrn 1.321
_exptl_crystal_description block
_exptl_crystal_F_000 1700
_exptl_crystal_size_max 0.12
_exptl_crystal_size_mid 0.1
_exptl_crystal_size_min 0.1
_refine_diff_density_max 0.880
_refine_diff_density_min -0.627
_refine_diff_density_rms 0.106
_refine_ls_extinction_method none
_refine_ls_goodness_of_fit_ref 1.280
_refine_ls_hydrogen_treatment constr
_refine_ls_matrix_type full
_refine_ls_number_parameters 507
_refine_ls_number_reflns 6877
_refine_ls_number_restraints 64
_refine_ls_restrained_S_all 1.357
_refine_ls_R_factor_all 0.1308
_refine_ls_R_factor_gt 0.1022
_refine_ls_shift/su_max 0.006
_refine_ls_shift/su_mean 0.001
_refine_ls_structure_factor_coef Fsqd
_refine_ls_weighting_details 'w=1/[\s^2^(Fo^2^)+(0.2000P)^2^] where P=(Fo^2^+2Fc^2^)/3'
_refine_ls_weighting_scheme calc
_refine_ls_wR_factor_gt 0.2897
_refine_ls_wR_factor_ref 0.3228
_reflns_Friedel_coverage 0.000
_reflns_number_gt 4754
_reflns_number_total 6877
_reflns_threshold_expression 'I > 2\s(I)'
_cod_data_source_file d2cc01198k2.cif
_cod_data_source_block b190919a0823_0m
_cod_database_code 7129946
_shelx_shelxl_version_number 2014/7
_shelx_space_group_comment
;
The symmetry employed for this shelxl refinement is uniquely defined
by the following loop, which should always be used as a source of
symmetry information in preference to the above space-group names.
They are only intended as comments.
;
_shelx_estimated_absorpt_t_max 0.921
_shelx_estimated_absorpt_t_min 0.906
_olex2_refinement_description
;
1. Fixed Uiso
 At 1.2 times of:
  All C(H) groups, All C(H,H) groups, All C(H,H,H,H) groups, All N(H) groups
2. Restrained distances
 C34-C28
 1.53 with sigma of 0.02
 C32-H32B = C38-C32
 1.53 with sigma of 0.02
 C39-C38
 1.53 with sigma of 0.02
3. Uiso/Uaniso restraints and constraints
C30 \\sim C33: within 3.8A with sigma of 0.01 and sigma for terminal atoms of
0.02
O9 \\sim C40: within 2A with sigma of 0.01 and sigma for terminal atoms of 0.02
4. Rigid body (RIGU) restrains
 O9, C34
 with sigma for 1-2 distances of 0.001 and sigma for 1-3 distances of 0.002
 N3, C16
 with sigma for 1-2 distances of 0.001 and sigma for 1-3 distances of 0.002
 C34, C28, O7
 with sigma for 1-2 distances of 0.001 and sigma for 1-3 distances of 0.002
 C37, C36
 with sigma for 1-2 distances of 0.01 and sigma for 1-3 distances of 0.02
 O11, C35, C40
 with sigma for 1-2 distances of 0.001 and sigma for 1-3 distances of 0.002
 C22, C26
 with sigma for 1-2 distances of 0.001 and sigma for 1-3 distances of 0.002
 C30, C39, C38, C32
 with sigma for 1-2 distances of 0.001 and sigma for 1-3 distances of 0.002
 C25, C33
 with sigma for 1-2 distances of 0.01 and sigma for 1-3 distances of 0.02
5. Others
 Sof(H35C)=Sof(H35D)=Sof(O11)=1-FVAR(1)
 Sof(O10)=Sof(H35A)=Sof(H35B)=FVAR(1)
 Sof(H37C)=Sof(H37D)=Sof(C41)=Sof(H41A)=Sof(H41B)=1-FVAR(2)
 Sof(C36)=Sof(H36A)=Sof(H36B)=Sof(H37A)=Sof(H37B)=FVAR(2)
6.a Secondary CH2 refined with riding coordinates:
 C11(H11A,H11B), C22(H22A,H22B), C24(H24A,H24B), C25(H25A,H25B), C26(H26A,
 H26B), C27(H27A,H27B), C28(H28A,H28B), C29(H29A,H29B), C30(H30A,H30B),
 C31(H31A,H31B), C32(H32A,H32B), C33(H33A,H33B), C34(H34A,H34B), C35(H35A,H35B),
  C35(H35C,H35D), C36(H36A,H36B), C37(H37A,H37B), C37(H37C,H37D), C38(H38A,
 H38B), C39(H39A,H39B), C40(H40A,H40B), C41(H41A,H41B)
6.b Aromatic/amide H refined with riding coordinates:
 N1(H1), C2(H2), C7(H7), C8(H8), C10(H10), C12(H12), C13(H13), C14(H14),
 C15(H15), C16(H16), C17(H17), C18(H18), C19(H19), C20(H20), C21(H21), C23(H23)
;
_olex2_submission_special_instructions 'No special instructions were received'

loop_
_space_group_symop_operation_xyz
'x, y, z'
'-x, y+1/2, -z+1/2'
'-x, -y, -z'
'x, -y-1/2, z-1/2'

loop_
_atom_site_label
_atom_site_type_symbol
_atom_site_fract_x
_atom_site_fract_y
_atom_site_fract_z
_atom_site_U_iso_or_equiv
_atom_site_adp_type
_atom_site_occupancy
_atom_site_site_symmetry_order
_atom_site_calc_flag
_atom_site_refinement_flags_posn
_atom_site_refinement_flags_adp
_atom_site_refinement_flags_occupancy
_atom_site_disorder_assembly
_atom_site_disorder_group
Zn01 Zn 0.46321(4) 0.39865(4) 0.64621(3) 0.0547(3) Uani 1 1 d . . . . .
O1 O 0.4233(2) 0.3055(2) 0.57960(14) 0.0572(8) Uani 1 1 d . . . . .
O2 O 0.5087(2) 0.2328(2) 0.25869(15) 0.0605(8) Uani 1 1 d . . . . .
O3 O 0.4124(2) 0.1170(2) 0.23719(16) 0.0579(8) Uani 1 1 d . . . . .
O4 O 0.5067(2) 0.3780(2) 0.50257(16) 0.0629(8) Uani 1 1 d . . . . .
N1 N 0.2021(3) 0.1076(3) 0.4341(2) 0.0751(13) Uani 1 1 d . . . . .
H1 H 0.1657 0.0891 0.3983 0.090 Uiso 1 1 calc R . . . .
N2 N 0.5957(3) 0.4374(3) 0.65524(19) 0.0622(10) Uani 1 1 d . . . . .
C1 C 0.4066(3) 0.2571(3) 0.46113(19) 0.0447(9) Uani 1 1 d . . . . .
C2 C 0.4435(3) 0.2523(3) 0.3956(2) 0.0439(9) Uani 1 1 d . . . . .
H2 H 0.4963 0.2875 0.3862 0.053 Uiso 1 1 calc R . . . .
C3 C 0.4021(3) 0.1952(3) 0.3436(2) 0.0464(9) Uani 1 1 d . . . . .
C4 C 0.4511(3) 0.3180(3) 0.5169(2) 0.0492(10) Uani 1 1 d . . . . .
C5 C 0.4445(3) 0.1826(3) 0.2752(2) 0.0493(10) Uani 1 1 d . . . . .
N3 N 0.3869(3) 0.5144(3) 0.6175(2) 0.0758(12) Uani 1 1 d . U . . .
C6 C 0.2843(3) 0.1540(3) 0.4231(2) 0.0565(11) Uani 1 1 d . . . . .
C7 C 0.3219(3) 0.1484(3) 0.3583(2) 0.0551(11) Uani 1 1 d . . . . .
H7 H 0.2920 0.1115 0.3226 0.066 Uiso 1 1 calc R . . . .
C8 C 0.3291(3) 0.2078(3) 0.4753(2) 0.0493(10) Uani 1 1 d . . . . .
H8 H 0.3060 0.2104 0.5208 0.059 Uiso 1 1 calc R . . . .
C9 C 0.0848(3) 0.0439(4) 0.5038(3) 0.0672(14) Uani 1 1 d . . . . .
C10 C 0.0781(4) -0.0480(4) 0.4842(3) 0.0787(15) Uani 1 1 d . . . . .
H10 H 0.1315 -0.0820 0.4744 0.094 Uiso 1 1 calc R . . . .
O5 O 0.1684(4) 0.2292(6) 0.6488(3) 0.140(2) Uani 1 1 d . . . . .
O6 O 0.2995(5) 0.0719(5) 0.6565(3) 0.137(2) Uani 1 1 d . . . . .
C11 C 0.1783(3) 0.0909(4) 0.5049(3) 0.0764(16) Uani 1 1 d . . . . .
H11A H 0.1760 0.1497 0.5308 0.092 Uiso 1 1 calc R . . . .
H11B H 0.2255 0.0514 0.5293 0.092 Uiso 1 1 calc R . . . .
C12 C 0.6223(4) 0.5130(4) 0.6215(3) 0.0731(14) Uani 1 1 d . . . . .
H12 H 0.5780 0.5463 0.5930 0.088 Uiso 1 1 calc R . . . .
C13 C 0.0080(4) 0.0889(4) 0.5208(3) 0.0717(14) Uani 1 1 d . . . . .
H13 H 0.0132 0.1506 0.5366 0.086 Uiso 1 1 calc R . . . .
C14 C 0.6597(4) 0.3880(5) 0.6910(4) 0.097(2) Uani 1 1 d . . . . .
H14 H 0.6421 0.3330 0.7135 0.117 Uiso 1 1 calc R . . . .
C15 C 0.7117(5) 0.5431(5) 0.6271(3) 0.0916(19) Uani 1 1 d . . . . .
H15 H 0.7279 0.5996 0.6063 0.110 Uiso 1 1 calc R . . . .
C16 C 0.3794(4) 0.5896(4) 0.6592(3) 0.0763(14) Uani 1 1 d . U . . .
H16 H 0.4149 0.5897 0.7027 0.092 Uiso 1 1 calc R . . . .
C17 C 0.2714(4) 0.6658(5) 0.5806(4) 0.0936(18) Uani 1 1 d . . . . .
H17 H 0.2344 0.7176 0.5678 0.112 Uiso 1 1 calc R . . . .
O7 O 0.1176(6) -0.0143(6) 0.3078(4) 0.193(3) Uani 1 1 d . U . . .
C18 C 0.7764(4) 0.4918(6) 0.6624(4) 0.100(2) Uani 1 1 d . . . . .
H18 H 0.8393 0.5095 0.6638 0.120 Uiso 1 1 calc R . . . .
O8 O -0.0391(5) 0.1149(6) 0.2740(4) 0.167(3) Uani 1 1 d . . . . .
C19 C 0.2736(5) 0.5901(6) 0.5380(4) 0.109(2) Uani 1 1 d . . . . .
H19 H 0.2380 0.5888 0.4946 0.131 Uiso 1 1 calc R . . . .
C20 C 0.3266(4) 0.6638(5) 0.6448(4) 0.0925(18) Uani 1 1 d . . . . .
H20 H 0.3261 0.7138 0.6767 0.111 Uiso 1 1 calc R . . . .
O9 O 0.2795(6) -0.0967(6) 0.3936(5) 0.178(3) Uani 1 1 d . U . . .
C21 C 0.3274(4) 0.5165(5) 0.5584(3) 0.0874(17) Uani 1 1 d . . . . .
H21 H 0.3235 0.4631 0.5297 0.105 Uiso 1 1 calc R . . . .
C22 C 0.2161(6) 0.1776(8) 0.7060(4) 0.144(3) Uani 1 1 d . U . . .
H22A H 0.2171 0.2151 0.7494 0.172 Uiso 1 1 calc R . . . .
H22B H 0.1807 0.1210 0.7145 0.172 Uiso 1 1 calc R . . . .
C23 C 0.7503(5) 0.4143(6) 0.6962(5) 0.117(3) Uani 1 1 d . . . . .
H23 H 0.7945 0.3788 0.7231 0.140 Uiso 1 1 calc R . . . .
C24 C 0.0176(7) 0.1880(9) 0.2959(5) 0.149(4) Uani 1 1 d . . . . .
H24A H 0.0279 0.2270 0.2545 0.179 Uiso 1 1 calc R . . . .
H24B H 0.0780 0.1631 0.3132 0.179 Uiso 1 1 calc R . . . .
C25 C 0.1839(9) 0.3208(8) 0.6466(8) 0.181(5) Uani 1 1 d . U . . .
H25A H 0.2393 0.3355 0.6212 0.218 Uiso 1 1 calc R . . . .
H25B H 0.1898 0.3480 0.6942 0.218 Uiso 1 1 calc R . . . .
C26 C 0.3047(6) 0.1538(8) 0.6932(5) 0.132(3) Uani 1 1 d . U . . .
H26A H 0.3421 0.1460 0.7379 0.159 Uiso 1 1 calc R . . . .
H26B H 0.3333 0.2019 0.6651 0.159 Uiso 1 1 calc R . . . .
C27 C 0.0321(8) -0.0354(8) 0.2921(5) 0.153(4) Uani 1 1 d . . . . .
H27A H 0.0176 -0.0950 0.3138 0.184 Uiso 1 1 calc R . . . .
H27B H 0.0218 -0.0418 0.2405 0.184 Uiso 1 1 calc R . . . .
C28 C 0.1812(12) -0.1022(13) 0.3026(9) 0.246(6) Uani 1 1 d D U . . .
H28A H 0.1495 -0.1526 0.3262 0.295 Uiso 1 1 calc R . . . .
H28B H 0.1799 -0.1186 0.2521 0.295 Uiso 1 1 calc R . . . .
C29 C -0.0310(8) 0.0392(8) 0.3185(5) 0.140(3) Uani 1 1 d . . . . .
H29A H -0.0929 0.0128 0.3236 0.168 Uiso 1 1 calc R . . . .
H29B H -0.0067 0.0597 0.3655 0.168 Uiso 1 1 calc R . . . .
O10 O 0.3855(10) -0.0230(9) 0.5277(8) 0.127(6) Uani 0.56(3) 1 d . . P A 1
C30 C 0.0840(12) 0.3497(11) 0.5259(10) 0.219(5) Uani 1 1 d . U . . .
H30A H 0.1324 0.3902 0.5087 0.262 Uiso 1 1 calc R . . . .
H30B H 0.0989 0.2862 0.5118 0.262 Uiso 1 1 calc R . . . .
C31 C -0.0173(8) 0.2458(8) 0.3504(7) 0.156(4) Uani 1 1 d . . . . .
H31A H -0.0751 0.2755 0.3320 0.187 Uiso 1 1 calc R . . . .
H31B H -0.0322 0.2067 0.3907 0.187 Uiso 1 1 calc R . . . .
C32 C 0.0454(8) 0.3140(9) 0.3741(7) 0.173(4) Uani 1 1 d D U . . .
H32A H 0.0736 0.3410 0.3330 0.208 Uiso 1 1 calc R . . . .
H32B H 0.0952 0.2847 0.4040 0.208 Uiso 1 1 calc DR . . . .
C33 C 0.0907(13) 0.3536(12) 0.6035(11) 0.240(5) Uani 1 1 d . U . . .
H33A H 0.0395 0.3163 0.6203 0.288 Uiso 1 1 calc R . . . .
H33B H 0.0791 0.4180 0.6172 0.288 Uiso 1 1 calc R . . . .
C34 C 0.2785(12) -0.1062(14) 0.3288(10) 0.237(6) Uani 1 1 d D U . . .
H34A H 0.3059 -0.1660 0.3167 0.285 Uiso 1 1 calc R . . . .
H34B H 0.3141 -0.0565 0.3076 0.285 Uiso 1 1 calc R . . . .
C35 C 0.3940(12) -0.1010(9) 0.4923(9) 0.199(5) Uani 1 1 d . U . . .
H35A H 0.3566 -0.1481 0.5148 0.238 Uiso 0.56(3) 1 calc R . P A 1
H35B H 0.4591 -0.1207 0.4989 0.238 Uiso 0.56(3) 1 calc R . P A 1
H35C H 0.4185 -0.1623 0.5060 0.238 Uiso 0.44(3) 1 calc R . P A 2
H35D H 0.4451 -0.0566 0.5003 0.238 Uiso 0.44(3) 1 calc R . P A 2
C36 C 0.403(2) -0.019(3) 0.585(2) 0.169(15) Uani 0.45(5) 1 d . U P A 1
H36A H 0.4711 -0.0245 0.5875 0.203 Uiso 0.45(5) 1 calc R . P A 1
H36B H 0.3815 -0.0797 0.6016 0.203 Uiso 0.45(5) 1 calc R . P A 1
C37 C 0.3887(9) 0.0383(12) 0.6449(7) 0.192(6) Uani 1 1 d . U . . .
H37A H 0.4104 0.0037 0.6874 0.230 Uiso 0.45(5) 1 calc R . P A 1
H37B H 0.4297 0.0922 0.6417 0.230 Uiso 0.45(5) 1 calc R . P A 1
H37C H 0.4273 0.0346 0.6894 0.230 Uiso 0.55(5) 1 calc R . P A 2
H37D H 0.4198 0.0776 0.6113 0.230 Uiso 0.55(5) 1 calc R . P A 2
C38 C 0.0046(11) 0.3888(11) 0.4146(8) 0.211(5) Uani 1 1 d D U . . .
H38A H 0.0414 0.4451 0.4081 0.253 Uiso 1 1 calc R . . . .
H38B H -0.0581 0.4008 0.3935 0.253 Uiso 1 1 calc R . . . .
C39 C -0.0021(12) 0.3748(11) 0.4896(9) 0.215(5) Uani 1 1 d D U . . .
H39A H -0.0249 0.4320 0.5105 0.258 Uiso 1 1 calc R . . . .
H39B H -0.0478 0.3259 0.4967 0.258 Uiso 1 1 calc R . . . .
C40 C 0.3680(12) -0.1031(11) 0.4147(9) 0.205(5) Uani 1 1 d . U . . .
H40A H 0.4008 -0.0522 0.3926 0.246 Uiso 1 1 calc R . . . .
H40B H 0.3918 -0.1611 0.3957 0.246 Uiso 1 1 calc R . . . .
O11 O 0.323(3) -0.077(3) 0.5396(16) 0.230(14) Uani 0.44(3) 1 d . U P A 2
C41 C 0.367(4) -0.066(3) 0.6113(16) 0.26(3) Uani 0.55(5) 1 d . . P A 2
H41A H 0.4269 -0.0991 0.6123 0.309 Uiso 0.55(5) 1 calc R . P A 2
H41B H 0.3285 -0.0987 0.6442 0.309 Uiso 0.55(5) 1 calc R . P A 2

loop_
_atom_site_aniso_label
_atom_site_aniso_U_11
_atom_site_aniso_U_22
_atom_site_aniso_U_33
_atom_site_aniso_U_23
_atom_site_aniso_U_13
_atom_site_aniso_U_12
Zn01 0.0805(6) 0.0531(5) 0.0301(5) 0.0006(2) -0.0004(3) -0.0091(3)
O1 0.0785(19) 0.0613(19) 0.0323(15) -0.0021(13) 0.0069(13) -0.0118(14)
O2 0.0730(18) 0.0647(19) 0.0451(17) -0.0015(14) 0.0146(14) -0.0115(16)
O3 0.0745(19) 0.0656(19) 0.0333(16) -0.0016(14) 0.0006(14) -0.0061(15)
O4 0.0746(19) 0.073(2) 0.0414(17) -0.0060(14) 0.0033(14) -0.0261(17)
N1 0.077(3) 0.107(4) 0.042(2) -0.004(2) 0.0059(19) -0.047(2)
N2 0.075(2) 0.070(3) 0.039(2) -0.0003(19) -0.0094(18) -0.015(2)
C1 0.050(2) 0.052(2) 0.031(2) 0.0009(17) -0.0003(16) -0.0026(17)
C2 0.048(2) 0.043(2) 0.039(2) 0.0001(17) -0.0031(16) -0.0033(16)
C3 0.060(2) 0.049(2) 0.030(2) 0.0048(17) -0.0012(17) -0.0052(18)
C4 0.058(2) 0.050(2) 0.040(2) 0.0004(18) 0.0015(18) -0.0026(19)
C5 0.063(2) 0.048(2) 0.036(2) -0.0005(19) -0.0010(18) -0.0026(19)
N3 0.120(3) 0.064(2) 0.042(2) 0.0096(16) -0.009(2) -0.001(2)
C6 0.059(2) 0.070(3) 0.041(2) -0.002(2) 0.0006(19) -0.020(2)
C7 0.063(2) 0.069(3) 0.032(2) 0.0006(19) -0.0043(18) -0.020(2)
C8 0.056(2) 0.059(2) 0.033(2) 0.0027(18) 0.0022(16) -0.0085(19)
C9 0.056(3) 0.099(4) 0.047(3) 0.012(3) 0.006(2) -0.025(3)
C10 0.067(3) 0.096(4) 0.074(4) 0.003(3) 0.010(3) -0.004(3)
O5 0.148(4) 0.168(6) 0.100(4) -0.023(4) -0.018(3) -0.035(4)
O6 0.160(5) 0.163(5) 0.081(4) 0.021(4) -0.041(3) 0.009(4)
C11 0.060(3) 0.116(5) 0.054(3) 0.002(3) 0.009(2) -0.035(3)
C12 0.081(3) 0.075(3) 0.063(3) 0.010(3) 0.001(2) -0.024(3)
C13 0.074(3) 0.078(3) 0.065(3) 0.002(3) 0.012(3) -0.024(3)
C14 0.075(4) 0.103(5) 0.113(5) 0.039(4) 0.000(3) -0.021(3)
C15 0.104(4) 0.099(5) 0.071(4) 0.017(3) 0.000(3) -0.034(4)
C16 0.090(4) 0.076(3) 0.061(3) -0.002(2) -0.008(3) -0.004(2)
C17 0.102(4) 0.082(4) 0.096(5) 0.004(4) -0.002(4) 0.012(3)
O7 0.199(6) 0.241(7) 0.147(5) -0.118(5) 0.072(4) -0.095(5)
C18 0.078(4) 0.135(6) 0.084(4) -0.001(4) -0.011(3) -0.038(4)
O8 0.170(6) 0.172(7) 0.157(7) 0.022(5) -0.019(5) -0.018(5)
C19 0.110(5) 0.139(7) 0.076(5) 0.017(4) -0.018(4) 0.021(4)
C20 0.091(4) 0.089(4) 0.098(5) -0.021(4) 0.005(3) 0.006(3)
O9 0.177(6) 0.199(7) 0.164(6) -0.039(5) 0.057(5) 0.011(5)
C21 0.100(4) 0.096(4) 0.065(4) -0.007(3) -0.008(3) 0.022(3)
C22 0.133(4) 0.211(9) 0.084(5) 0.038(5) -0.020(4) -0.040(6)
C23 0.086(4) 0.137(6) 0.124(6) 0.057(5) -0.024(4) -0.030(4)
C24 0.133(7) 0.200(11) 0.116(7) -0.020(8) 0.023(6) -0.041(7)
C25 0.187(10) 0.128(9) 0.226(14) -0.037(8) -0.012(9) 0.042(8)
C26 0.131(4) 0.175(8) 0.087(5) 0.028(5) -0.022(4) -0.053(5)
C27 0.186(9) 0.167(9) 0.105(7) -0.049(7) -0.011(6) -0.066(8)
C28 0.267(9) 0.279(9) 0.197(11) -0.141(8) 0.055(7) -0.041(7)
C29 0.176(8) 0.151(9) 0.092(6) 0.024(6) -0.002(6) -0.050(7)
O10 0.147(11) 0.132(10) 0.102(10) 0.020(7) 0.017(7) 0.025(8)
C30 0.253(9) 0.146(8) 0.257(11) -0.003(9) 0.016(9) 0.040(7)
C31 0.162(9) 0.142(9) 0.163(11) 0.065(8) 0.014(8) -0.008(7)
C32 0.139(8) 0.201(11) 0.179(9) 0.056(7) 0.013(6) 0.026(7)
C33 0.286(11) 0.166(9) 0.268(13) -0.019(11) 0.021(11) 0.047(9)
C34 0.261(9) 0.291(15) 0.166(6) -0.055(6) 0.070(5) -0.063(8)
C35 0.255(13) 0.149(10) 0.192(8) -0.009(7) 0.013(8) 0.082(9)
C36 0.16(2) 0.22(3) 0.13(2) 0.01(2) 0.038(19) -0.08(2)
C37 0.178(11) 0.250(17) 0.141(10) 0.021(10) -0.042(8) 0.077(10)
C38 0.183(10) 0.226(11) 0.228(9) 0.034(7) 0.042(7) 0.030(7)
C39 0.234(9) 0.189(11) 0.224(9) 0.034(7) 0.047(7) 0.034(7)
C40 0.213(9) 0.214(9) 0.190(8) -0.010(7) 0.023(7) 0.055(8)
O11 0.273(19) 0.23(3) 0.188(12) 0.015(11) 0.019(11) 0.131(19)
C41 0.41(6) 0.23(3) 0.12(2) 0.02(2) -0.05(3) 0.24(4)

loop_
_atom_type_symbol
_atom_type_description
_atom_type_scat_dispersion_real
_atom_type_scat_dispersion_imag
_atom_type_scat_source
C C 0.0148 0.0070 'International Tables Vol C Tables 4.2.6.8 and 6.1.1.4'
H H 0.0000 0.0000 'International Tables Vol C Tables 4.2.6.8 and 6.1.1.4'
N N 0.0253 0.0136 'International Tables Vol C Tables 4.2.6.8 and 6.1.1.4'
O O 0.0412 0.0250 'International Tables Vol C Tables 4.2.6.8 and 6.1.1.4'
Zn Zn -2.8023 0.5456 'International Tables Vol C Tables 4.2.6.8 and 6.1.1.4'

loop_
_geom_angle_atom_site_label_1
_geom_angle_atom_site_label_2
_geom_angle_atom_site_label_3
_geom_angle
_geom_angle_site_symmetry_1
_geom_angle_site_symmetry_3
_geom_angle_publ_flag
O1 Zn01 O3 113.01(13) . 4_566 ?
O1 Zn01 N2 120.32(15) . . ?
O1 Zn01 N3 105.29(15) . . ?
O3 Zn01 N2 111.95(14) 4_566 . ?
O3 Zn01 N3 95.98(15) 4_566 . ?
N2 Zn01 N3 106.85(18) . . ?
C4 O1 Zn01 114.2(3) . . ?
C5 O3 Zn01 116.8(3) . 4_565 ?
C6 N1 H1 120.6 . . ?
C6 N1 C11 118.7(4) . . ?
C11 N1 H1 120.6 . . ?
C12 N2 Zn01 119.5(3) . . ?
C14 N2 Zn01 122.0(4) . . ?
C14 N2 C12 118.4(5) . . ?
C2 C1 C4 119.5(3) . . ?
C8 C1 C2 121.1(4) . . ?
C8 C1 C4 119.4(3) . . ?
C1 C2 H2 120.3 . . ?
C1 C2 C3 119.4(4) . . ?
C3 C2 H2 120.3 . . ?
C2 C3 C5 120.6(4) . . ?
C7 C3 C2 118.5(4) . . ?
C7 C3 C5 120.8(4) . . ?
O1 C4 C1 115.1(4) . . ?
O4 C4 O1 123.4(4) . . ?
O4 C4 C1 121.4(4) . . ?
O2 C5 O3 123.6(4) . . ?
O2 C5 C3 120.6(4) . . ?
O3 C5 C3 115.8(4) . . ?
C16 N3 Zn01 124.1(3) . . ?
C16 N3 C21 113.0(5) . . ?
C21 N3 Zn01 122.2(4) . . ?
C7 C6 N1 119.6(4) . . ?
C7 C6 C8 118.5(4) . . ?
C8 C6 N1 122.0(4) . . ?
C3 C7 H7 118.9 . . ?
C6 C7 C3 122.1(4) . . ?
C6 C7 H7 118.9 . . ?
C1 C8 C6 120.3(4) . . ?
C1 C8 H8 119.9 . . ?
C6 C8 H8 119.9 . . ?
C10 C9 C11 119.0(5) . . ?
C13 C9 C10 119.0(4) . . ?
C13 C9 C11 122.0(5) . . ?
C9 C10 H10 120.7 . . ?
C13 C10 C9 118.6(5) 3_556 . ?
C13 C10 H10 120.7 3_556 . ?
C25 O5 C22 117.2(8) . . ?
C26 O6 C37 110.8(9) . . ?
N1 C11 C9 109.3(4) . . ?
N1 C11 H11A 109.8 . . ?
N1 C11 H11B 109.8 . . ?
C9 C11 H11A 109.8 . . ?
C9 C11 H11B 109.8 . . ?
H11A C11 H11B 108.3 . . ?
N2 C12 H12 119.2 . . ?
N2 C12 C15 121.6(5) . . ?
C15 C12 H12 119.2 . . ?
C9 C13 C10 122.2(5) . 3_556 ?
C9 C13 H13 118.9 . . ?
C10 C13 H13 118.9 3_556 . ?
N2 C14 H14 119.2 . . ?
N2 C14 C23 121.7(6) . . ?
C23 C14 H14 119.2 . . ?
C12 C15 H15 120.3 . . ?
C18 C15 C12 119.5(6) . . ?
C18 C15 H15 120.3 . . ?
N3 C16 H16 116.9 . . ?
C20 C16 N3 126.3(5) . . ?
C20 C16 H16 116.9 . . ?
C19 C17 H17 121.3 . . ?
C19 C17 C20 117.4(6) . . ?
C20 C17 H17 121.3 . . ?
C27 O7 C28 110.4(10) . . ?
C15 C18 H18 120.4 . . ?
C15 C18 C23 119.1(6) . . ?
C23 C18 H18 120.4 . . ?
C29 O8 C24 113.4(8) . . ?
C17 C19 H19 120.2 . . ?
C21 C19 C17 119.7(6) . . ?
C21 C19 H19 120.2 . . ?
C16 C20 C17 118.6(6) . . ?
C16 C20 H20 120.7 . . ?
C17 C20 H20 120.7 . . ?
C34 O9 C40 104.2(12) . . ?
N3 C21 H21 117.7 . . ?
C19 C21 N3 124.6(6) . . ?
C19 C21 H21 117.7 . . ?
O5 C22 H22A 108.8 . . ?
O5 C22 H22B 108.8 . . ?
H22A C22 H22B 107.7 . . ?
C26 C22 O5 113.9(7) . . ?
C26 C22 H22A 108.8 . . ?
C26 C22 H22B 108.8 . . ?
C14 C23 H23 120.3 . . ?
C18 C23 C14 119.4(6) . . ?
C18 C23 H23 120.3 . . ?
O8 C24 H24A 108.4 . . ?
O8 C24 H24B 108.4 . . ?
O8 C24 C31 115.4(10) . . ?
H24A C24 H24B 107.5 . . ?
C31 C24 H24A 108.4 . . ?
C31 C24 H24B 108.4 . . ?
O5 C25 H25A 111.8 . . ?
O5 C25 H25B 111.8 . . ?
O5 C25 C33 99.9(11) . . ?
H25A C25 H25B 109.5 . . ?
C33 C25 H25A 111.8 . . ?
C33 C25 H25B 111.8 . . ?
O6 C26 H26A 110.4 . . ?
O6 C26 H26B 110.4 . . ?
C22 C26 O6 106.6(8) . . ?
C22 C26 H26A 110.4 . . ?
C22 C26 H26B 110.4 . . ?
H26A C26 H26B 108.6 . . ?
O7 C27 H27A 109.7 . . ?
O7 C27 H27B 109.7 . . ?
O7 C27 C29 110.0(8) . . ?
H27A C27 H27B 108.2 . . ?
C29 C27 H27A 109.7 . . ?
C29 C27 H27B 109.7 . . ?
O7 C28 H28A 106.3 . . ?
O7 C28 H28B 106.3 . . ?
H28A C28 H28B 106.4 . . ?
C34 C28 O7 124.3(13) . . ?
C34 C28 H28A 106.3 . . ?
C34 C28 H28B 106.3 . . ?
O8 C29 C27 113.1(9) . . ?
O8 C29 H29A 109.0 . . ?
O8 C29 H29B 109.0 . . ?
C27 C29 H29A 109.0 . . ?
C27 C29 H29B 109.0 . . ?
H29A C29 H29B 107.8 . . ?
C36 O10 C35 121(3) . . ?
H30A C30 H30B 107.1 . . ?
C33 C30 H30A 107.8 . . ?
C33 C30 H30B 107.8 . . ?
C39 C30 H30A 107.8 . . ?
C39 C30 H30B 107.8 . . ?
C39 C30 C33 118.2(16) . . ?
C24 C31 H31A 109.0 . . ?
C24 C31 H31B 109.0 . . ?
H31A C31 H31B 107.8 . . ?
C32 C31 C24 113.0(11) . . ?
C32 C31 H31A 109.0 . . ?
C32 C31 H31B 109.0 . . ?
C31 C32 H32A 108.6 . . ?
C31 C32 H32B 108.6 . . ?
C31 C32 C38 114.5(13) . . ?
H32A C32 H32B 107.6 . . ?
C38 C32 H32A 108.6 . . ?
C38 C32 H32B 108.6 . . ?
C25 C33 H33A 107.3 . . ?
C25 C33 H33B 107.3 . . ?
C30 C33 C25 119.9(16) . . ?
C30 C33 H33A 107.3 . . ?
C30 C33 H33B 107.3 . . ?
H33A C33 H33B 106.9 . . ?
O9 C34 C28 106.5(15) . . ?
O9 C34 H34A 110.4 . . ?
O9 C34 H34B 110.4 . . ?
C28 C34 H34A 110.4 . . ?
C28 C34 H34B 110.4 . . ?
H34A C34 H34B 108.6 . . ?
O10 C35 H35A 107.5 . . ?
O10 C35 H35B 107.5 . . ?
O10 C35 C40 119.3(13) . . ?
H35A C35 H35B 107.0 . . ?
H35C C35 H35D 107.2 . . ?
C40 C35 H35A 107.5 . . ?
C40 C35 H35B 107.5 . . ?
C40 C35 H35C 107.8 . . ?
C40 C35 H35D 107.8 . . ?
O11 C35 H35C 107.8 . . ?
O11 C35 H35D 107.8 . . ?
O11 C35 C40 117.9(19) . . ?
O10 C36 H36A 101.9 . . ?
O10 C36 H36B 101.9 . . ?
O10 C36 C37 140(5) . . ?
H36A C36 H36B 104.7 . . ?
C37 C36 H36A 101.9 . . ?
C37 C36 H36B 101.9 . . ?
O6 C37 C36 120.4(19) . . ?
O6 C37 H37A 107.2 . . ?
O6 C37 H37B 107.2 . . ?
O6 C37 H37C 111.2 . . ?
O6 C37 H37D 111.2 . . ?
O6 C37 C41 103(2) . . ?
C36 C37 H37A 107.2 . . ?
C36 C37 H37B 107.2 . . ?
H37A C37 H37B 106.9 . . ?
H37C C37 H37D 109.1 . . ?
C41 C37 H37C 111.2 . . ?
C41 C37 H37D 111.2 . . ?
C32 C38 H38A 107.9 . . ?
C32 C38 H38B 107.9 . . ?
H38A C38 H38B 107.2 . . ?
C39 C38 C32 117.5(14) . . ?
C39 C38 H38A 107.9 . . ?
C39 C38 H38B 107.9 . . ?
C30 C39 C38 113.5(17) . . ?
C30 C39 H39A 108.9 . . ?
C30 C39 H39B 108.9 . . ?
C38 C39 H39A 108.9 . . ?
C38 C39 H39B 108.9 . . ?
H39A C39 H39B 107.7 . . ?
O9 C40 C35 118.5(15) . . ?
O9 C40 H40A 107.7 . . ?
O9 C40 H40B 107.7 . . ?
C35 C40 H40A 107.7 . . ?
C35 C40 H40B 107.7 . . ?
H40A C40 H40B 107.1 . . ?
C35 O11 C41 108(3) . . ?
C37 C41 H41A 107.1 . . ?
C37 C41 H41B 107.1 . . ?
O11 C41 C37 121(2) . . ?
O11 C41 H41A 107.1 . . ?
O11 C41 H41B 107.1 . . ?
H41A C41 H41B 106.8 . . ?

loop_
_geom_bond_atom_site_label_1
_geom_bond_atom_site_label_2
_geom_bond_distance
_geom_bond_site_symmetry_2
_geom_bond_publ_flag
Zn01 O1 1.924(3) . ?
Zn01 O3 1.941(3) 4_566 ?
Zn01 N2 2.007(4) . ?
Zn01 N3 2.074(4) . ?
O1 C4 1.298(5) . ?
O2 C5 1.242(5) . ?
O3 Zn01 1.941(3) 4_565 ?
O3 C5 1.271(5) . ?
O4 C4 1.233(5) . ?
N1 H1 0.8800 . ?
N1 C6 1.400(6) . ?
N1 C11 1.436(7) . ?
N2 C12 1.343(6) . ?
N2 C14 1.331(7) . ?
C1 C2 1.392(6) . ?
C1 C4 1.501(6) . ?
C1 C8 1.379(6) . ?
C2 H2 0.9500 . ?
C2 C3 1.401(6) . ?
C3 C5 1.488(6) . ?
C3 C7 1.396(6) . ?
N3 C16 1.362(7) . ?
N3 C21 1.379(7) . ?
C6 C7 1.386(6) . ?
C6 C8 1.396(6) . ?
C7 H7 0.9500 . ?
C8 H8 0.9500 . ?
C9 C10 1.391(8) . ?
C9 C11 1.522(6) . ?
C9 C13 1.353(8) . ?
C10 H10 0.9500 . ?
C10 C13 1.386(7) 3_556 ?
O5 C22 1.463(10) . ?
O5 C25 1.353(12) . ?
O6 C26 1.381(12) . ?
O6 C37 1.418(14) . ?
C11 H11A 0.9900 . ?
C11 H11B 0.9900 . ?
C12 H12 0.9500 . ?
C12 C15 1.371(8) . ?
C13 C10 1.386(7) 3_556 ?
C13 H13 0.9500 . ?
C14 H14 0.9500 . ?
C14 C23 1.370(9) . ?
C15 H15 0.9500 . ?
C15 C18 1.349(9) . ?
C16 H16 0.9500 . ?
C16 C20 1.345(8) . ?
C17 H17 0.9500 . ?
C17 C19 1.372(10) . ?
C17 C20 1.421(9) . ?
O7 C27 1.300(12) . ?
O7 C28 1.586(19) . ?
C18 H18 0.9500 . ?
C18 C23 1.366(10) . ?
O8 C24 1.394(12) . ?
O8 C29 1.391(11) . ?
C19 H19 0.9500 . ?
C19 C21 1.369(9) . ?
C20 H20 0.9500 . ?
O9 C34 1.243(17) . ?
O9 C40 1.328(17) . ?
C21 H21 0.9500 . ?
C22 H22A 0.9900 . ?
C22 H22B 0.9900 . ?
C22 C26 1.373(13) . ?
C23 H23 0.9500 . ?
C24 H24A 0.9900 . ?
C24 H24B 0.9900 . ?
C24 C31 1.454(15) . ?
C25 H25A 0.9900 . ?
C25 H25B 0.9900 . ?
C25 C33 1.615(17) . ?
C26 H26A 0.9900 . ?
C26 H26B 0.9900 . ?
C27 H27A 0.9900 . ?
C27 H27B 0.9900 . ?
C27 C29 1.528(16) . ?
C28 H28A 0.9900 . ?
C28 H28B 0.9900 . ?
C28 C34 1.474(16) . ?
C29 H29A 0.9900 . ?
C29 H29B 0.9900 . ?
O10 C35 1.330(18) . ?
O10 C36 1.12(4) . ?
C30 H30A 0.9900 . ?
C30 H30B 0.9900 . ?
C30 C33 1.48(2) . ?
C30 C39 1.441(19) . ?
C31 H31A 0.9900 . ?
C31 H31B 0.9900 . ?
C31 C32 1.404(15) . ?
C32 H32A 0.9900 . ?
C32 H32B 0.9900 . ?
C32 C38 1.480(14) . ?
C33 H33A 0.9900 . ?
C33 H33B 0.9900 . ?
C34 H34A 0.9900 . ?
C34 H34B 0.9900 . ?
C35 H35A 0.9900 . ?
C35 H35B 0.9900 . ?
C35 H35C 0.9900 . ?
C35 H35D 0.9900 . ?
C35 C40 1.51(2) . ?
C35 O11 1.46(4) . ?
C36 H36A 0.9900 . ?
C36 H36B 0.9900 . ?
C36 C37 1.44(4) . ?
C37 H37A 0.9900 . ?
C37 H37B 0.9900 . ?
C37 H37C 0.9900 . ?
C37 H37D 0.9900 . ?
C37 C41 1.67(5) . ?
C38 H38A 0.9900 . ?
C38 H38B 0.9900 . ?
C38 C39 1.454(15) . ?
C39 H39A 0.9900 . ?
C39 H39B 0.9900 . ?
C40 H40A 0.9900 . ?
C40 H40B 0.9900 . ?
O11 C41 1.49(4) . ?
C41 H41A 0.9900 . ?
C41 H41B 0.9900 . ?
